data_7246916
loop_
_publ_author_name
'Budzikur-Maci\;ag, Daria'
'Kinzhybalo, Vasyl'
'\'Slepokura, Katarzyna'

_publ_section_title
;
 Structural variety and dehydration in 3-aminopyridine--hypodiphosphoric
 acid--water system
;
_journal_issue 26
_journal_name_full CrystEngComm
_journal_page_first 3826
_journal_page_last 3836
_journal_paper_doi 10.1039/D3CE00186E
_journal_volume 25
_journal_year 2023
_chemical_formula_moiety '2(C5 N2 H7), (H2 P2 O6), 0.5(H4 P2 O6), (H2 O)'
_chemical_formula_sum 'C10 H20 N4 O10 P3'
_chemical_formula_weight 449.21
_space_group_crystal_system triclinic
_space_group_IT_number 2
_space_group_name_Hall '-P 1'
_space_group_name_H-M_alt 'P -1'
_atom_sites_solution_hydrogens mixed
_atom_sites_solution_primary difmap
_atom_sites_solution_secondary dual
_audit_creation_method SHELXL-2016/6
_audit_update_record
;
2023-05-15 deposited with the CCDC.	2023-05-29 downloaded from the CCDC.
;
_cell_angle_alpha 73.10(2)
_cell_angle_beta 81.56(2)
_cell_angle_gamma 81.96(2)
_cell_formula_units_Z 4
_cell_length_a 10.6024(14)
_cell_length_b 13.234(2)
_cell_length_c 13.848(2)
_cell_measurement_reflns_used 33264
_cell_measurement_temperature 100(2)
_cell_measurement_theta_max 47.7290
_cell_measurement_theta_min 1.8860
_cell_volume 1829.3(5)
_computing_cell_refinement 'CrysAlisPro 1.171.41.80a (Rigaku OD, 2020)'
_computing_data_collection 'CrysAlisPro 1.171.41.80a (Rigaku OD, 2020)'
_computing_data_reduction 'CrysAlisPro 1.171.41.80a (Rigaku OD, 2020)'
_computing_structure_refinement 'SHELXL-2016/6 (Sheldrick, 2016)'
_computing_structure_solution 'SHELXT 2014/5 (Sheldrick, 2014)'
_diffrn_ambient_temperature 100(2)
_diffrn_detector 'Hybrid Pixel Array Detector'
_diffrn_detector_area_resol_mean 10.0000
_diffrn_detector_type 'HyPix-Arc 150'
_diffrn_measured_fraction_theta_full 0.999
_diffrn_measured_fraction_theta_max 0.792
_diffrn_measurement_device 'four-circle diffractometer'
_diffrn_measurement_device_type 'XtaLAB Synergy R, DW system, HyPix-Arc 150'
_diffrn_measurement_method '\w scans'
_diffrn_radiation_type MoK\a
_diffrn_radiation_wavelength 0.71073
_diffrn_reflns_av_R_equivalents 0.0351
_diffrn_reflns_av_unetI/netI 0.0550
_diffrn_reflns_Laue_measured_fraction_full 0.999
_diffrn_reflns_Laue_measured_fraction_max 0.792
_diffrn_reflns_limit_h_max 17
_diffrn_reflns_limit_h_min -18
_diffrn_reflns_limit_k_max 27
_diffrn_reflns_limit_k_min -27
_diffrn_reflns_limit_l_max 27
_diffrn_reflns_limit_l_min -28
_diffrn_reflns_number 89059
_diffrn_reflns_point_group_measured_fraction_full 0.999
_diffrn_reflns_point_group_measured_fraction_max 0.792
_diffrn_reflns_theta_full 25.242
_diffrn_reflns_theta_max 48.011
_diffrn_reflns_theta_min 1.904
_diffrn_source 'Rotating-anode X-ray tube'
_diffrn_source_type 'Rigaku (Mo) X-ray Source'
_exptl_absorpt_coefficient_mu 0.385
_exptl_absorpt_correction_T_max 1.00000
_exptl_absorpt_correction_T_min 0.76055
_exptl_absorpt_correction_type multi-scan
_exptl_absorpt_process_details
;
CrysAlisPro 1.171.41.80a (Rigaku Oxford Diffraction, 2020)
Empirical absorption correction using spherical harmonics,
implemented in SCALE3 ABSPACK scaling algorithm.
;
_exptl_crystal_colour colourless
_exptl_crystal_density_diffrn 1.631
_exptl_crystal_description plate
_exptl_crystal_F_000 932
_exptl_crystal_size_max 0.270
_exptl_crystal_size_mid 0.146
_exptl_crystal_size_min 0.131
_refine_diff_density_max 0.930
_refine_diff_density_min -0.438
_refine_diff_density_rms 0.096
_refine_ls_extinction_method none
_refine_ls_goodness_of_fit_ref 1.063
_refine_ls_hydrogen_treatment mixed
_refine_ls_matrix_type full
_refine_ls_number_parameters 577
_refine_ls_number_reflns 27745
_refine_ls_number_restraints 6
_refine_ls_restrained_S_all 1.063
_refine_ls_R_factor_all 0.0911
_refine_ls_R_factor_gt 0.0455
_refine_ls_shift/su_max 0.002
_refine_ls_shift/su_mean 0.000
_refine_ls_structure_factor_coef Fsqd
_refine_ls_weighting_details 'w=1/[\s^2^(Fo^2^)+(0.0548P)^2^] where P=(Fo^2^+2Fc^2^)/3'
_refine_ls_weighting_scheme calc
_refine_ls_wR_factor_gt 0.1134
_refine_ls_wR_factor_ref 0.1282
_reflns_Friedel_coverage 0.000
_reflns_number_gt 16336
_reflns_number_total 27745
_reflns_threshold_expression 'I > 2\s(I)'
_cod_data_source_file d3ce00186e4.cif
_cod_data_source_block 3AminoPyr11_21_100_00
_cod_depositor_comments 'Adding full bibliography for 7246911--7246916.cif.'
_cod_database_code 7246916
_shelx_shelxl_version_number 2016/6
_shelx_space_group_comment
;
The symmetry employed for this shelxl refinement is uniquely defined
by the following loop, which should always be used as a source of
symmetry information in preference to the above space-group names.
They are only intended as comments.
;
_shelx_estimated_absorpt_t_min 0.903
_shelx_estimated_absorpt_t_max 0.951

loop_
_space_group_symop_operation_xyz
'x, y, z'
'-x, -y, -z'

loop_
_atom_site_label
_atom_site_type_symbol
_atom_site_fract_x
_atom_site_fract_y
_atom_site_fract_z
_atom_site_U_iso_or_equiv
_atom_site_adp_type
_atom_site_occupancy
_atom_site_site_symmetry_order
_atom_site_calc_flag
_atom_site_refinement_flags_posn
_atom_site_refinement_flags_adp
_atom_site_refinement_flags_occupancy
_atom_site_disorder_assembly
_atom_site_disorder_group
P1A P 0.24187(2) 0.13784(2) -0.04577(2) 0.00817(4) Uani 1 1 d . . . . .
O1A O 0.17661(6) 0.09614(5) -0.11351(5) 0.01099(11) Uani 1 1 d . . . . .
O2A O 0.17549(6) 0.12063(5) 0.06212(4) 0.01125(11) Uani 1 1 d . . . . .
O3A O 0.38465(6) 0.08879(5) -0.03863(5) 0.01343(12) Uani 1 1 d . . . . .
H3PA H 0.4133(14) 0.0625(12) -0.0885(12) 0.035(4) Uiso 1 1 d . . . . .
P2A P 0.24362(2) 0.30912(2) -0.11070(2) 0.00853(4) Uani 1 1 d . . . . .
O4A O 0.11387(6) 0.35312(5) -0.14501(5) 0.01282(11) Uani 1 1 d . . . . .
O5A O 0.28774(6) 0.35306(5) -0.03358(5) 0.01401(12) Uani 1 1 d . . . . .
O6A O 0.35330(6) 0.32210(5) -0.20127(5) 0.01274(11) Uani 1 1 d . . . . .
H6PA H 0.3304(16) 0.3442(14) -0.2527(14) 0.048(5) Uiso 1 1 d . . . . .
P1B P 0.23179(2) 0.16389(2) 0.28321(2) 0.00833(4) Uani 1 1 d . . . . .
O1B O 0.09318(6) 0.14849(5) 0.31227(5) 0.01359(11) Uani 1 1 d . . . . .
O2B O 0.29801(6) 0.10751(5) 0.20278(5) 0.01185(11) Uani 1 1 d . . . . .
H2PB H 0.2491(19) 0.1185(17) 0.1616(16) 0.073(7) Uiso 1 1 d . . . . .
O3B O 0.31453(6) 0.12154(5) 0.37300(5) 0.01204(11) Uani 1 1 d . . . . .
H3PB H 0.263(2) 0.1339(18) 0.4437(17) 0.090(7) Uiso 1 1 d . . . . .
P2B P 0.25717(2) 0.33199(2) 0.21762(2) 0.00864(4) Uani 1 1 d . . . . .
O4B O 0.39585(6) 0.34758(5) 0.18996(5) 0.01321(11) Uani 1 1 d . . . . .
O5B O 0.17408(6) 0.37271(5) 0.12871(5) 0.01333(11) Uani 1 1 d . . . . .
H5PB H 0.229(2) 0.361(2) 0.0505(19) 0.107(8) Uiso 1 1 d . . . . .
O6B O 0.19179(6) 0.38785(5) 0.29909(5) 0.01195(11) Uani 1 1 d . . . . .
H6PB H 0.2427(19) 0.3788(17) 0.3403(16) 0.072(7) Uiso 1 1 d . . . . .
P1C P 0.25126(2) 0.18948(2) 0.61066(2) 0.00841(4) Uani 1 1 d . . . . .
O1C O 0.38175(6) 0.14237(5) 0.64234(5) 0.01207(11) Uani 1 1 d . . . . .
O2C O 0.20203(6) 0.14669(5) 0.53460(5) 0.01217(11) Uani 1 1 d . . . . .
O3C O 0.14411(6) 0.17978(6) 0.70232(5) 0.01368(12) Uani 1 1 d . . . . .
H3PC H 0.1686(17) 0.1560(15) 0.7537(14) 0.057(6) Uiso 1 1 d . . . . .
P2C P 0.25680(2) 0.36045(2) 0.54599(2) 0.00822(4) Uani 1 1 d . . . . .
O4C O 0.32633(6) 0.39982(5) 0.61300(5) 0.01077(10) Uani 1 1 d . . . . .
O5C O 0.31893(6) 0.37921(5) 0.43688(4) 0.01133(11) Uani 1 1 d . . . . .
O6C O 0.11417(6) 0.41114(5) 0.54246(5) 0.01302(11) Uani 1 1 d . . . . .
H6PC H 0.0905(14) 0.4379(12) 0.5905(12) 0.032(4) Uiso 1 1 d . . . . .
N1A N -0.10557(7) 0.27219(6) -0.14572(6) 0.01470(14) Uani 1 1 d . . . . .
H1NA H -0.0313(13) 0.2882(11) -0.1427(11) 0.030(4) Uiso 1 1 d . . . . .
C2A C -0.19790(8) 0.35338(7) -0.15162(7) 0.01448(16) Uani 1 1 d . . . . .
H2A H -0.176292 0.422402 -0.157649 0.017 Uiso 1 1 calc R U . . .
C3A C -0.32593(8) 0.33676(7) -0.14892(7) 0.01487(16) Uani 1 1 d . . . . .
N3A N -0.42124(9) 0.41745(7) -0.15540(9) 0.0251(2) Uani 1 1 d . . . . .
H3A1 H -0.4949(14) 0.4057(12) -0.1577(12) 0.048(5) Uiso 1 1 d . . . . .
H3A2 H -0.4068(13) 0.4816(11) -0.1624(11) 0.033(4) Uiso 1 1 d . . . . .
C4A C -0.35146(9) 0.23209(7) -0.13669(8) 0.01622(17) Uani 1 1 d . . . . .
H4A H -0.437518 0.216857 -0.131617 0.019 Uiso 1 1 calc R U . . .
C5A C -0.25329(9) 0.15126(7) -0.13196(8) 0.01689(17) Uani 1 1 d . . . . .
H5A H -0.271583 0.081187 -0.125484 0.020 Uiso 1 1 calc R U . . .
C6A C -0.12769(9) 0.17249(7) -0.13669(8) 0.01655(17) Uani 1 1 d . . . . .
H6A H -0.059019 0.117612 -0.133596 0.020 Uiso 1 1 calc R U . . .
N1B N -0.15810(8) 0.19307(6) 0.34997(6) 0.01570(14) Uani 1 1 d . . . . .
H1NB H -0.0738(13) 0.1818(11) 0.3384(10) 0.029(4) Uiso 1 1 d . . . . .
C2B C -0.21519(9) 0.29067(7) 0.34733(7) 0.01454(15) Uani 1 1 d . . . . .
H2B H -0.164776 0.347847 0.336040 0.017 Uiso 1 1 calc R U . . .
C3B C -0.34892(8) 0.30836(7) 0.36118(7) 0.01282(15) Uani 1 1 d . . . . .
N3B N -0.40915(8) 0.40742(6) 0.35608(7) 0.01762(15) Uani 1 1 d . . . . .
H3B1 H -0.4975(13) 0.4119(11) 0.3782(10) 0.025(4) Uiso 1 1 d . . . . .
H3B2 H -0.3628(16) 0.4595(14) 0.3698(13) 0.053(5) Uiso 1 1 d . . . . .
C4B C -0.41873(9) 0.22069(7) 0.37690(7) 0.01421(15) Uani 1 1 d . . . . .
H4B H -0.509772 0.229943 0.385208 0.017 Uiso 1 1 calc R U . . .
C5B C -0.35519(9) 0.12127(7) 0.38029(7) 0.01639(16) Uani 1 1 d . . . . .
H5B H -0.402379 0.062028 0.392180 0.020 Uiso 1 1 calc R U . . .
C6B C -0.22273(9) 0.10844(7) 0.36630(7) 0.01738(17) Uani 1 1 d . . . . .
H6B H -0.178104 0.040551 0.368235 0.021 Uiso 1 1 calc R U . . .
N1C N 0.61094(7) 0.21920(6) 0.61921(6) 0.01406(14) Uani 1 1 d . . . . .
H1NC H 0.5364(12) 0.2019(10) 0.6272(10) 0.018(3) Uiso 1 1 d . . . . .
C2C C 0.70560(8) 0.14155(7) 0.61300(7) 0.01399(15) Uani 1 1 d . . . . .
H2C H 0.685507 0.071909 0.619738 0.017 Uiso 1 1 calc R U . . .
C3C C 0.83402(8) 0.16326(7) 0.59659(7) 0.01443(16) Uani 1 1 d . . . . .
N3C N 0.93113(8) 0.08788(7) 0.58508(8) 0.02168(18) Uani 1 1 d . . . . .
H3C1 H 1.0063(13) 0.1024(11) 0.5819(11) 0.034(4) Uiso 1 1 d . . . . .
H3C2 H 0.9194(11) 0.0203(10) 0.6078(9) 0.017(3) Uiso 1 1 d . . . . .
C4C C 0.85682(9) 0.26828(7) 0.58799(7) 0.01628(17) Uani 1 1 d . . . . .
H4C H 0.942338 0.286556 0.576428 0.020 Uiso 1 1 calc R U . . .
C5C C 0.75634(9) 0.34444(7) 0.59619(7) 0.01657(17) Uani 1 1 d . . . . .
H5C H 0.772840 0.414576 0.591356 0.020 Uiso 1 1 calc R U . . .
C6C C 0.63110(9) 0.31903(7) 0.61150(7) 0.01605(16) Uani 1 1 d . . . . .
H6C H 0.561122 0.371294 0.616423 0.019 Uiso 1 1 calc R U . . .
N1D N 0.63797(8) 0.31473(6) 0.11096(6) 0.01628(15) Uani 1 1 d . . . . .
H1ND H 0.5565(14) 0.3234(12) 0.1243(12) 0.044(5) Uiso 1 1 d . . . . .
C2D C 0.69970(9) 0.21748(7) 0.11963(7) 0.01533(16) Uani 1 1 d . . . . .
H2D H 0.652421 0.158079 0.132814 0.018 Uiso 1 1 calc R U . . .
C3D C 0.83399(8) 0.20345(7) 0.10923(7) 0.01408(15) Uani 1 1 d . . . . .
N3D N 0.89849(8) 0.10493(7) 0.12039(7) 0.01890(16) Uani 1 1 d . . . . .
H3D1 H 0.9891(14) 0.0993(12) 0.1095(11) 0.033(4) Uiso 1 1 d . . . . .
H3D2 H 0.8545(15) 0.0465(13) 0.1154(13) 0.050(5) Uiso 1 1 d . . . . .
C4D C 0.89878(9) 0.29394(7) 0.09156(7) 0.01634(16) Uani 1 1 d . . . . .
H4D H 0.989714 0.287026 0.086882 0.020 Uiso 1 1 calc R U . . .
C5D C 0.83105(9) 0.39277(8) 0.08098(8) 0.01856(18) Uani 1 1 d . . . . .
H5D H 0.875264 0.454009 0.066996 0.022 Uiso 1 1 calc R U . . .
C6D C 0.69832(9) 0.40231(8) 0.09083(8) 0.01821(18) Uani 1 1 d . . . . .
H6D H 0.650710 0.469972 0.083416 0.022 Uiso 1 1 calc R U . . .
O1W O 0.45858(7) -0.00147(6) -0.18218(5) 0.01750(13) Uani 1 1 d DG . . . .
H1W1 H 0.534436 -0.030034 -0.185139 0.039(4) Uiso 1 1 d DG . . . .
H1W2 H 0.446085 0.038224 -0.240240 0.057(5) Uiso 1 1 d DG . . . .
O2W O 0.05052(6) 0.50616(6) 0.68266(5) 0.01555(12) Uani 1 1 d DG . . . .
H2W1 H 0.059984 0.464801 0.740529 0.048(5) Uiso 1 1 d DG . . . .
H2W2 H -0.025585 0.534353 0.683422 0.035(4) Uiso 1 1 d DG . . . .

loop_
_atom_site_aniso_label
_atom_site_aniso_U_11
_atom_site_aniso_U_22
_atom_site_aniso_U_33
_atom_site_aniso_U_23
_atom_site_aniso_U_13
_atom_site_aniso_U_12
P1A 0.00824(9) 0.00846(8) 0.00821(8) -0.00264(6) -0.00184(6) -0.00050(7)
O1A 0.0132(3) 0.0109(2) 0.0101(2) -0.00342(19) -0.0030(2) -0.0025(2)
O2A 0.0111(3) 0.0135(3) 0.0091(2) -0.0027(2) -0.00087(19) -0.0022(2)
O3A 0.0096(3) 0.0146(3) 0.0167(3) -0.0060(2) -0.0033(2) 0.0024(2)
P2A 0.00803(9) 0.00902(8) 0.00883(9) -0.00256(7) -0.00135(6) -0.00123(7)
O4A 0.0088(3) 0.0113(3) 0.0172(3) -0.0017(2) -0.0031(2) 0.0002(2)
O5A 0.0184(3) 0.0137(3) 0.0126(3) -0.0057(2) -0.0028(2) -0.0047(2)
O6A 0.0090(3) 0.0188(3) 0.0091(3) -0.0016(2) -0.0004(2) -0.0026(2)
P1B 0.00728(9) 0.00883(8) 0.00912(9) -0.00295(7) -0.00118(6) -0.00031(7)
O1B 0.0077(3) 0.0150(3) 0.0181(3) -0.0047(2) 0.0002(2) -0.0024(2)
O2B 0.0119(3) 0.0136(3) 0.0115(3) -0.0068(2) -0.0032(2) 0.0028(2)
O3B 0.0119(3) 0.0143(3) 0.0098(3) -0.0028(2) -0.0030(2) -0.0003(2)
P2B 0.00809(9) 0.00886(8) 0.00908(9) -0.00270(7) -0.00153(7) -0.00018(7)
O4B 0.0084(3) 0.0151(3) 0.0165(3) -0.0050(2) 0.0001(2) -0.0027(2)
O5B 0.0133(3) 0.0160(3) 0.0105(3) -0.0026(2) -0.0043(2) 0.0001(2)
O6B 0.0116(3) 0.0131(3) 0.0125(3) -0.0067(2) -0.0033(2) 0.0030(2)
P1C 0.00793(9) 0.00926(8) 0.00825(8) -0.00247(7) -0.00114(6) -0.00123(7)
O1C 0.0088(3) 0.0111(3) 0.0153(3) -0.0016(2) -0.0030(2) -0.0004(2)
O2C 0.0139(3) 0.0133(3) 0.0114(3) -0.0053(2) -0.0015(2) -0.0039(2)
O3C 0.0103(3) 0.0206(3) 0.0085(3) -0.0018(2) -0.0004(2) -0.0013(2)
P2C 0.00796(9) 0.00859(8) 0.00847(8) -0.00266(6) -0.00180(6) -0.00049(7)
O4C 0.0123(3) 0.0110(2) 0.0104(2) -0.00368(19) -0.0029(2) -0.0023(2)
O5C 0.0112(3) 0.0141(3) 0.0087(2) -0.0030(2) -0.00095(19) -0.0020(2)
O6C 0.0095(3) 0.0140(3) 0.0160(3) -0.0054(2) -0.0029(2) 0.0018(2)
N1A 0.0088(3) 0.0164(3) 0.0178(4) -0.0019(3) -0.0031(3) -0.0018(3)
C2A 0.0114(4) 0.0126(4) 0.0189(4) -0.0022(3) -0.0030(3) -0.0025(3)
C3A 0.0101(4) 0.0126(4) 0.0213(4) -0.0030(3) -0.0028(3) -0.0017(3)
N3A 0.0113(4) 0.0128(4) 0.0522(6) -0.0092(4) -0.0070(4) -0.0003(3)
C4A 0.0100(4) 0.0137(4) 0.0249(5) -0.0037(3) -0.0038(3) -0.0026(3)
C5A 0.0148(4) 0.0116(4) 0.0234(4) -0.0020(3) -0.0041(3) -0.0024(3)
C6A 0.0123(4) 0.0137(4) 0.0216(4) -0.0023(3) -0.0025(3) 0.0003(3)
N1B 0.0106(3) 0.0165(3) 0.0185(4) -0.0042(3) -0.0009(3) 0.0014(3)
C2B 0.0118(4) 0.0143(4) 0.0169(4) -0.0034(3) -0.0010(3) -0.0017(3)
C3B 0.0120(4) 0.0120(3) 0.0142(4) -0.0036(3) -0.0021(3) 0.0000(3)
N3B 0.0147(4) 0.0127(3) 0.0265(4) -0.0074(3) -0.0026(3) -0.0005(3)
C4B 0.0110(4) 0.0145(4) 0.0178(4) -0.0050(3) -0.0023(3) -0.0018(3)
C5B 0.0158(4) 0.0134(4) 0.0207(4) -0.0051(3) -0.0023(3) -0.0029(3)
C6B 0.0163(4) 0.0143(4) 0.0203(4) -0.0042(3) -0.0020(3) 0.0014(3)
N1C 0.0089(3) 0.0163(3) 0.0162(3) -0.0020(3) -0.0030(2) -0.0022(3)
C2C 0.0113(4) 0.0123(3) 0.0174(4) -0.0011(3) -0.0032(3) -0.0032(3)
C3C 0.0105(4) 0.0131(4) 0.0188(4) -0.0014(3) -0.0042(3) -0.0019(3)
N3C 0.0104(4) 0.0135(4) 0.0393(5) -0.0041(3) -0.0032(3) -0.0014(3)
C4C 0.0129(4) 0.0135(4) 0.0214(4) -0.0010(3) -0.0041(3) -0.0037(3)
C5C 0.0163(4) 0.0119(4) 0.0209(4) -0.0021(3) -0.0037(3) -0.0028(3)
C6C 0.0139(4) 0.0142(4) 0.0188(4) -0.0026(3) -0.0032(3) 0.0000(3)
N1D 0.0125(4) 0.0162(3) 0.0187(4) -0.0051(3) 0.0021(3) 0.0002(3)
C2D 0.0142(4) 0.0135(4) 0.0181(4) -0.0047(3) 0.0010(3) -0.0028(3)
C3D 0.0131(4) 0.0138(4) 0.0150(4) -0.0043(3) -0.0006(3) -0.0006(3)
N3D 0.0141(4) 0.0133(3) 0.0304(5) -0.0085(3) -0.0012(3) -0.0010(3)
C4D 0.0149(4) 0.0150(4) 0.0195(4) -0.0057(3) 0.0010(3) -0.0040(3)
C5D 0.0193(4) 0.0149(4) 0.0219(4) -0.0069(3) 0.0031(3) -0.0049(3)
C6D 0.0186(4) 0.0139(4) 0.0206(4) -0.0053(3) 0.0022(3) -0.0002(3)
O1W 0.0149(3) 0.0196(3) 0.0154(3) -0.0045(2) -0.0014(2) 0.0062(3)
O2W 0.0130(3) 0.0161(3) 0.0153(3) -0.0038(2) -0.0010(2) 0.0044(2)

loop_
_atom_type_symbol
_atom_type_description
_atom_type_scat_dispersion_real
_atom_type_scat_dispersion_imag
_atom_type_scat_source
C C 0.0033 0.0016 'International Tables Vol C Tables 4.2.6.8 and 6.1.1.4'
H H 0.0000 0.0000 'International Tables Vol C Tables 4.2.6.8 and 6.1.1.4'
N N 0.0061 0.0033 'International Tables Vol C Tables 4.2.6.8 and 6.1.1.4'
O O 0.0106 0.0060 'International Tables Vol C Tables 4.2.6.8 and 6.1.1.4'
P P 0.1023 0.0942 'International Tables Vol C Tables 4.2.6.8 and 6.1.1.4'

loop_
_geom_angle_atom_site_label_1
_geom_angle_atom_site_label_2
_geom_angle_atom_site_label_3
_geom_angle
_geom_angle_site_symmetry_1
_geom_angle_site_symmetry_3
_geom_angle_publ_flag
O1A P1A O2A 114.37(4) . . yes
O1A P1A O3A 112.28(4) . . yes
O2A P1A O3A 107.59(4) . . yes
O1A P1A P2A 108.21(3) . . yes
O2A P1A P2A 106.70(3) . . yes
O3A P1A P2A 107.32(3) . . yes
P1A O3A H3PA 111.3(10) . . ?
O4A P2A O5A 117.06(4) . . yes
O4A P2A O6A 112.59(4) . . yes
O5A P2A O6A 105.99(4) . . yes
O4A P2A P1A 107.76(3) . . yes
O5A P2A P1A 107.82(3) . . yes
O6A P2A P1A 104.89(4) . . yes
P2A O5A H5PB 128.1(11) . . ?
P2A O6A H6PA 114.3(13) . . ?
O1B P1B O2B 113.86(4) . . yes
O1B P1B O3B 113.96(4) . . yes
O2B P1B O3B 104.49(4) . . yes
O1B P1B P2B 110.74(4) . . yes
O2B P1B P2B 105.96(3) . . yes
O3B P1B P2B 107.24(3) . . yes
P1B O2B H2PB 105.7(15) . . ?
P1B O3B H3PB 112.0(11) . . ?
O4B P2B O5B 115.11(4) . . yes
O4B P2B O6B 112.83(4) . . yes
O5B P2B O6B 105.28(4) . . yes
O4B P2B P1B 110.76(4) . . yes
O5B P2B P1B 106.49(3) . . yes
O6B P2B P1B 105.69(3) . . yes
P2B O5B H5PB 113.2(11) . . ?
P2B O6B H6PB 106.7(14) . . ?
O1C P1C O2C 116.65(4) . . yes
O1C P1C O3C 113.05(4) . . yes
O2C P1C O3C 106.28(4) . . yes
O1C P1C P2C 107.99(3) . . yes
O2C P1C P2C 108.05(3) . . yes
O3C P1C P2C 104.01(4) . . yes
P1C O2C H3PB 128.7(9) . . ?
P1C O3C H3PC 114.0(14) . . ?
O4C P2C O5C 114.49(4) . . yes
O4C P2C O6C 112.14(4) . . yes
O5C P2C O6C 107.42(4) . . yes
O4C P2C P1C 107.98(3) . . yes
O5C P2C P1C 107.63(3) . . yes
O6C P2C P1C 106.83(3) . . yes
P2C O6C H6PC 110.8(10) . . ?
C6A N1A C2A 123.75(8) . . ?
C6A N1A H1NA 122.1(10) . . ?
C2A N1A H1NA 114.0(10) . . ?
N1A C2A C3A 120.20(8) . . ?
N1A C2A H2A 119.9 . . ?
C3A C2A H2A 119.9 . . ?
N3A C3A C2A 121.52(9) . . ?
N3A C3A C4A 121.59(8) . . ?
C2A C3A C4A 116.87(8) . . ?
C3A N3A H3A1 118.9(11) . . ?
C3A N3A H3A2 122.4(9) . . ?
H3A1 N3A H3A2 118.5(13) . . ?
C5A C4A C3A 120.87(8) . . ?
C5A C4A H4A 119.6 . . ?
C3A C4A H4A 119.6 . . ?
C4A C5A C6A 119.84(9) . . ?
C4A C5A H5A 120.1 . . ?
C6A C5A H5A 120.1 . . ?
N1A C6A C5A 118.41(9) . . ?
N1A C6A H6A 120.8 . . ?
C5A C6A H6A 120.8 . . ?
C2B N1B C6B 123.39(8) . . ?
C2B N1B H1NB 120.6(9) . . ?
C6B N1B H1NB 116.0(9) . . ?
N1B C2B C3B 120.02(9) . . ?
N1B C2B H2B 120.0 . . ?
C3B C2B H2B 120.0 . . ?
N3B C3B C2B 121.06(8) . . ?
N3B C3B C4B 121.43(8) . . ?
C2B C3B C4B 117.47(8) . . ?
C3B N3B H3B1 116.6(8) . . ?
C3B N3B H3B2 118.8(10) . . ?
H3B1 N3B H3B2 114.9(13) . . ?
C5B C4B C3B 120.26(8) . . ?
C5B C4B H4B 119.9 . . ?
C3B C4B H4B 119.9 . . ?
C6B C5B C4B 119.73(9) . . ?
C6B C5B H5B 120.1 . . ?
C4B C5B H5B 120.1 . . ?
N1B C6B C5B 119.11(9) . . ?
N1B C6B H6B 120.4 . . ?
C5B C6B H6B 120.4 . . ?
C6C N1C C2C 123.70(8) . . ?
C6C N1C H1NC 120.7(9) . . ?
C2C N1C H1NC 115.6(9) . . ?
N1C C2C C3C 120.07(8) . . ?
N1C C2C H2C 120.0 . . ?
C3C C2C H2C 120.0 . . ?
N3C C3C C2C 121.34(9) . . ?
N3C C3C C4C 121.70(8) . . ?
C2C C3C C4C 116.90(8) . . ?
C3C N3C H3C1 117.8(10) . . ?
C3C N3C H3C2 120.5(8) . . ?
H3C1 N3C H3C2 115.9(12) . . ?
C5C C4C C3C 120.64(9) . . ?
C5C C4C H4C 119.7 . . ?
C3C C4C H4C 119.7 . . ?
C4C C5C C6C 120.15(9) . . ?
C4C C5C H5C 119.9 . . ?
C6C C5C H5C 119.9 . . ?
N1C C6C C5C 118.54(9) . . ?
N1C C6C H6C 120.7 . . ?
C5C C6C H6C 120.7 . . ?
C2D N1D C6D 123.28(8) . . ?
C2D N1D H1ND 120.8(10) . . ?
C6D N1D H1ND 115.6(10) . . ?
N1D C2D C3D 119.99(9) . . ?
N1D C2D H2D 120.0 . . ?
C3D C2D H2D 120.0 . . ?
N3D C3D C2D 120.89(9) . . ?
N3D C3D C4D 121.57(8) . . ?
C2D C3D C4D 117.47(8) . . ?
C3D N3D H3D1 118.2(9) . . ?
C3D N3D H3D2 119.8(9) . . ?
H3D1 N3D H3D2 118.5(13) . . ?
C5D C4D C3D 120.38(9) . . ?
C5D C4D H4D 119.8 . . ?
C3D C4D H4D 119.8 . . ?
C4D C5D C6D 119.73(9) . . ?
C4D C5D H5D 120.1 . . ?
C6D C5D H5D 120.1 . . ?
N1D C6D C5D 119.09(9) . . ?
N1D C6D H6D 120.5 . . ?
C5D C6D H6D 120.5 . . ?
H1W1 O1W H1W2 108.0 . . ?
H2W1 O2W H2W2 108.1 . . ?

loop_
_geom_bond_atom_site_label_1
_geom_bond_atom_site_label_2
_geom_bond_distance
_geom_bond_site_symmetry_2
_geom_bond_publ_flag
P1A O1A 1.5038(7) . yes
P1A O2A 1.5224(7) . yes
P1A O3A 1.5667(7) . yes
P1A P2A 2.1837(5) . yes
O3A H3PA 0.859(16) . ?
P2A O4A 1.5047(7) . yes
P2A O5A 1.5105(7) . yes
P2A O6A 1.5676(8) . yes
O5A H5PB 1.26(3) . ?
O6A H6PA 0.749(17) . ?
P1B O1B 1.4918(7) . yes
P1B O2B 1.5483(7) . yes
P1B O3B 1.5515(7) . yes
P1B P2B 2.1834(5) . yes
O2B H2PB 0.80(2) . ?
O3B H3PB 1.09(2) . ?
P2B O4B 1.4916(7) . yes
P2B O5B 1.5434(7) . yes
P2B O6B 1.5530(7) . yes
O5B H5PB 1.19(3) . ?
O6B H6PB 0.81(2) . ?
P1C O1C 1.5077(7) . yes
P1C O2C 1.5144(7) . yes
P1C O3C 1.5624(8) . yes
P1C P2C 2.1836(5) . yes
O2C H3PB 1.37(2) . ?
O3C H3PC 0.757(18) . ?
P2C O4C 1.5051(7) . yes
P2C O5C 1.5212(7) . yes
P2C O6C 1.5678(7) . yes
O6C H6PC 0.834(16) . ?
N1A C6A 1.3392(13) . ?
N1A C2A 1.3408(12) . ?
N1A H1NA 0.853(14) . ?
C2A C3A 1.3987(12) . ?
C2A H2A 0.9500 . ?
C3A N3A 1.3559(13) . ?
C3A C4A 1.4056(13) . ?
N3A H3A1 0.825(15) . ?
N3A H3A2 0.859(15) . ?
C4A C5A 1.3783(13) . ?
C4A H4A 0.9500 . ?
C5A C6A 1.3874(13) . ?
C5A H5A 0.9500 . ?
C6A H6A 0.9500 . ?
N1B C2B 1.3403(12) . ?
N1B C6B 1.3405(13) . ?
N1B H1NB 0.884(13) . ?
C2B C3B 1.3984(13) . ?
C2B H2B 0.9500 . ?
C3B N3B 1.3625(12) . ?
C3B C4B 1.4097(13) . ?
N3B H3B1 0.941(14) . ?
N3B H3B2 0.975(17) . ?
C4B C5B 1.3830(13) . ?
C4B H4B 0.9500 . ?
C5B C6B 1.3825(13) . ?
C5B H5B 0.9500 . ?
C6B H6B 0.9500 . ?
N1C C6C 1.3389(12) . ?
N1C C2C 1.3448(12) . ?
N1C H1NC 0.837(13) . ?
C2C C3C 1.4031(12) . ?
C2C H2C 0.9500 . ?
C3C N3C 1.3556(13) . ?
C3C C4C 1.4119(13) . ?
N3C H3C1 0.837(14) . ?
N3C H3C2 0.878(13) . ?
C4C C5C 1.3763(13) . ?
C4C H4C 0.9500 . ?
C5C C6C 1.3864(13) . ?
C5C H5C 0.9500 . ?
C6C H6C 0.9500 . ?
N1D C2D 1.3405(12) . ?
N1D C6D 1.3407(13) . ?
N1D H1ND 0.855(15) . ?
C2D C3D 1.4014(13) . ?
C2D H2D 0.9500 . ?
C3D N3D 1.3623(12) . ?
C3D C4D 1.4059(13) . ?
N3D H3D1 0.946(15) . ?
N3D H3D2 0.981(17) . ?
C4D C5D 1.3800(14) . ?
C4D H4D 0.9500 . ?
C5D C6D 1.3852(14) . ?
C5D H5D 0.9500 . ?
C6D H6D 0.9500 . ?
O1W H1W1 0.8401 . ?
O1W H1W2 0.8403 . ?
O2W H2W1 0.8397 . ?
O2W H2W2 0.8402 . ?

loop_
_geom_hbond_atom_site_label_D
_geom_hbond_atom_site_label_H
_geom_hbond_atom_site_label_A
_geom_hbond_distance_DH
_geom_hbond_distance_HA
_geom_hbond_distance_DA
_geom_hbond_angle_DHA
_geom_hbond_site_symmetry_A
O3A H3PA O1W 0.859(16) 1.725(16) 2.580 173.2(16) .
O6A H6PA O4C 0.749(17) 1.795(18) 2.5199(10) 162.7(18) 1_554
O2B H2PB O2A 0.80(2) 1.67(2) 2.4485(10) 165(2) .
O3B H3PB O2C 1.09(2) 1.37(2) 2.4658(10) 178(2) .
O5B H5PB O5A 1.19(3) 1.26(3) 2.4551(10) 177(2) .
O6B H6PB O5C 0.81(2) 1.66(2) 2.4609(10) 166(2) .
O3C H3PC O1A 0.757(18) 1.788(19) 2.5217(10) 162.9(19) 1_556
O6C H6PC O2W 0.834(16) 1.740(16) 2.570 173.4(16) .
N1A H1NA O4A 0.853(14) 1.857(15) 2.6964(11) 167.5(14) .
N3A H3A1 O6A 0.825(15) 2.312(16) 3.0766(12) 154.4(14) 1_455
N3A H3A2 O4B 0.859(15) 2.197(15) 3.0500(12) 171.8(13) 2_565
C4A H4A O3A 0.95 2.65 3.4843(14) 147.5 1_455
C4A H4A O6A 0.95 2.60 3.3431(13) 135.1 1_455
C6A H6A O1A 0.95 2.52 3.2767(12) 136.5 .
N1B H1NB O1B 0.884(13) 1.774(13) 2.6551(11) 174.7(13) .
N3B H3B1 O5C 0.941(14) 2.050(14) 2.9689(12) 165.0(12) 1_455
N3B H3B2 O4C 0.975(17) 2.039(18) 2.9723(11) 159.5(14) 2_566
C2B H2B O2W 0.95 2.35 3.3016(13) 175.7 2_566
C4B H4B O3B 0.95 2.56 3.2935(12) 134.5 1_455
C6B H6B O2C 0.95 2.48 3.2432(13) 137.3 2_556
N1C H1NC O1C 0.837(13) 1.875(13) 2.7046(11) 170.9(13) .
N3C H3C1 O2C 0.837(14) 2.191(14) 3.0106(12) 166.3(14) 1_655
N3C H3C2 O1B 0.878(13) 2.198(13) 3.0668(13) 169.8(11) 2_656
C2C H2C O3B 0.95 2.53 3.4654(12) 167.1 2_656
C4C H4C O6C 0.95 2.53 3.4149(13) 155.2 1_655
C6C H6C O4C 0.95 2.47 3.2576(13) 140.2 .
N1D H1ND O4B 0.855(15) 1.842(15) 2.6675(11) 161.7(15) .
N3D H3D1 O2A 0.946(15) 2.021(15) 2.9490(12) 166.6(13) 1_655
N3D H3D2 O1A 0.981(17) 1.969(17) 2.9131(11) 160.7(13) 2_655
C2D H2D O1W 0.95 2.40 3.3488(14) 174.3 2_655
C4D H4D O5B 0.95 2.60 3.3874(12) 140.1 1_655
C6D H6D O5A 0.95 2.40 3.1206(13) 132.8 2_665

loop_
_geom_torsion_atom_site_label_1
_geom_torsion_atom_site_label_2
_geom_torsion_atom_site_label_3
_geom_torsion_atom_site_label_4
_geom_torsion
_geom_torsion_site_symmetry_1
_geom_torsion_site_symmetry_2
_geom_torsion_site_symmetry_3
_geom_torsion_site_symmetry_4
_geom_torsion_publ_flag
O1A P1A P2A O4A 43.02(4) . . . . yes
O2A P1A P2A O4A -80.50(4) . . . . yes
O3A P1A P2A O4A 164.40(4) . . . . yes
O1A P1A P2A O5A 170.22(4) . . . . yes
O2A P1A P2A O5A 46.70(4) . . . . yes
O3A P1A P2A O5A -68.40(4) . . . . yes
O1A P1A P2A O6A -77.14(4) . . . . yes
O2A P1A P2A O6A 159.33(4) . . . . yes
O3A P1A P2A O6A 44.24(4) . . . . yes
O1B P1B P2B O4B 179.16(4) . . . . yes
O2B P1B P2B O4B -56.91(4) . . . . yes
O3B P1B P2B O4B 54.26(4) . . . . yes
O1B P1B P2B O5B -55.00(4) . . . . yes
O2B P1B P2B O5B 68.93(4) . . . . yes
O3B P1B P2B O5B -179.89(3) . . . . yes
O1B P1B P2B O6B 56.64(4) . . . . yes
O2B P1B P2B O6B -179.43(3) . . . . yes
O3B P1B P2B O6B -68.26(4) . . . . yes
O1C P1C P2C O4C -43.50(4) . . . . yes
O2C P1C P2C O4C -170.49(4) . . . . yes
O3C P1C P2C O4C 76.86(4) . . . . yes
O1C P1C P2C O5C 80.59(4) . . . . yes
O2C P1C P2C O5C -46.41(4) . . . . yes
O3C P1C P2C O5C -159.06(4) . . . . yes
O1C P1C P2C O6C -164.30(4) . . . . yes
O2C P1C P2C O6C 68.70(4) . . . . yes
O3C P1C P2C O6C -43.95(4) . . . . yes
C6A N1A C2A C3A -0.29(15) . . . . ?
N1A C2A C3A N3A -179.56(10) . . . . ?
N1A C2A C3A C4A 1.95(14) . . . . ?
N3A C3A C4A C5A 178.89(10) . . . . ?
C2A C3A C4A C5A -2.62(15) . . . . ?
C3A C4A C5A C6A 1.66(15) . . . . ?
C2A N1A C6A C5A -0.76(15) . . . . ?
C4A C5A C6A N1A 0.06(15) . . . . ?
C6B N1B C2B C3B -0.54(14) . . . . ?
N1B C2B C3B N3B -178.21(9) . . . . ?
N1B C2B C3B C4B -0.44(13) . . . . ?
N3B C3B C4B C5B 179.05(9) . . . . ?
C2B C3B C4B C5B 1.29(13) . . . . ?
C3B C4B C5B C6B -1.20(14) . . . . ?
C2B N1B C6B C5B 0.67(15) . . . . ?
C4B C5B C6B N1B 0.22(15) . . . . ?
C6C N1C C2C C3C -0.65(14) . . . . ?
N1C C2C C3C N3C -176.74(9) . . . . ?
N1C C2C C3C C4C 0.42(13) . . . . ?
N3C C3C C4C C5C 177.54(10) . . . . ?
C2C C3C C4C C5C 0.39(14) . . . . ?
C3C C4C C5C C6C -0.99(15) . . . . ?
C2C N1C C6C C5C 0.05(14) . . . . ?
C4C C5C C6C N1C 0.78(14) . . . . ?
C6D N1D C2D C3D 1.09(15) . . . . ?
N1D C2D C3D N3D 178.28(9) . . . . ?
N1D C2D C3D C4D 1.10(14) . . . . ?
N3D C3D C4D C5D -179.72(9) . . . . ?
C2D C3D C4D C5D -2.56(14) . . . . ?
C3D C4D C5D C6D 1.91(15) . . . . ?
C2D N1D C6D C5D -1.80(15) . . . . ?
C4D C5D C6D N1D 0.26(15) . . . . ?
